data_7717084
loop_
_publ_author_name
'Mikata, Yuji'
'Akedo, Miyu'
'Hamamoto, Erina'
'Yoshida, Shoko'
'Shoji, Sunao'
'Ohsedo, Yutaka'
'Matsuo, Takashi'
'Storr, Tim'
'Funahashi, Yasuhiro'

_publ_section_title
;
 Structural and electrochemical properties of mononuclear copper(II)
 complexes with pentadentate ethylenediamine-based ligands with
 pyridine/quinoline/isoquinoline/quinoxaline binding sites.
;
_journal_issue 40
_journal_name_full 'Dalton transactions (Cambridge, England : 2003)'
_journal_page_first 16716
_journal_page_last 16732
_journal_paper_doi 10.1039/d4dt02363c
_journal_volume 53
_journal_year 2024
_chemical_formula_moiety 'C27 H29 Cl2 Cu N5 O8'
_chemical_formula_sum 'C27 H29 Cl2 Cu N5 O8'
_chemical_formula_weight 686.01
_space_group_crystal_system orthorhombic
_space_group_IT_number 61
_space_group_name_Hall '-P 2ac 2ab'
_space_group_name_H-M_alt 'P b c a'
_atom_sites_solution_hydrogens geom
_atom_sites_solution_primary direct
_atom_sites_solution_secondary difmap
_audit_update_record
;
2024-08-06 deposited with the CCDC.	2024-09-24 downloaded from the CCDC.
;
_cell_angle_alpha 90.0000
_cell_angle_beta 90.0000
_cell_angle_gamma 90.0000
_cell_formula_units_Z 8
_cell_length_a 14.5386(19)
_cell_length_b 18.525(3)
_cell_length_c 21.715(3)
_cell_measurement_reflns_used 19022
_cell_measurement_temperature 153
_cell_measurement_theta_max 31.30
_cell_measurement_theta_min 2.60
_cell_volume 5848.4(15)
_computing_cell_refinement 'CrystalClear-SM Expert 2.0 r16'
_computing_data_collection 'CrystalClear-SM Expert 2.0 r16 (Rigaku, 2014)'
_computing_data_reduction 'CrystalClear-SM Expert 2.0 r16'
_computing_molecular_graphics 'CrystalStructure 4.3'
_computing_publication_material 'CrystalStructure 4.3 (Rigaku, 2019)'
_computing_structure_refinement 'SHELXL Version 2016/6 (Sheldrick, 2008)'
_computing_structure_solution 'Il Milione (Burla, et al., 2007)'
_diffrn_ambient_temperature 153
_diffrn_detector_area_resol_mean 7.111
_diffrn_measured_fraction_theta_full 0.981
_diffrn_measured_fraction_theta_max 0.972
_diffrn_measurement_device_type 'Rigaku Saturn724'
_diffrn_measurement_method \w
_diffrn_radiation_type 'Mo K\a'
_diffrn_radiation_wavelength 0.71075
_diffrn_reflns_av_R_equivalents 0.0481
_diffrn_reflns_av_unetI/netI 0.0251
_diffrn_reflns_Laue_measured_fraction_full 0.981
_diffrn_reflns_Laue_measured_fraction_max 0.972
_diffrn_reflns_limit_h_max 17
_diffrn_reflns_limit_h_min -17
_diffrn_reflns_limit_k_max 24
_diffrn_reflns_limit_k_min -24
_diffrn_reflns_limit_l_max 28
_diffrn_reflns_limit_l_min -27
_diffrn_reflns_number 45067
_diffrn_reflns_point_group_measured_fraction_full 0.981
_diffrn_reflns_point_group_measured_fraction_max 0.972
_diffrn_reflns_theta_full 25.242
_diffrn_reflns_theta_max 27.498
_diffrn_reflns_theta_min 2.341
_diffrn_standards_number 0
_exptl_absorpt_coefficient_mu 0.988
_exptl_absorpt_correction_T_max 0.961
_exptl_absorpt_correction_T_min 0.790
_exptl_absorpt_correction_type multi-scan
_exptl_absorpt_process_details 'REQAB (Rigaku, 1998)'
_exptl_crystal_colour blue
_exptl_crystal_density_diffrn 1.558
_exptl_crystal_density_method 'not measured'
_exptl_crystal_description prism
_exptl_crystal_F_000 2824.00
_exptl_crystal_size_max 0.200
_exptl_crystal_size_mid 0.200
_exptl_crystal_size_min 0.040
_refine_diff_density_max 0.48
_refine_diff_density_min -0.49
_refine_ls_extinction_method none
_refine_ls_goodness_of_fit_ref 1.052
_refine_ls_hydrogen_treatment constr
_refine_ls_number_parameters 388
_refine_ls_number_reflns 6526
_refine_ls_number_restraints 0
_refine_ls_R_factor_all 0.0493
_refine_ls_R_factor_gt 0.0435
_refine_ls_shift/su_max 0.000
_refine_ls_structure_factor_coef Fsqd
_refine_ls_weighting_details 'w = 1/[\s^2^(Fo^2^)+(0.0570P)^2^+4.9579P] where P=(Fo^2^+2Fc^2^)/3'
_refine_ls_weighting_scheme calc
_refine_ls_wR_factor_gt 0.1074
_refine_ls_wR_factor_ref 0.1122
_reflns_Friedel_coverage 0.000
_reflns_number_gt 5752
_reflns_number_total 6526
_reflns_threshold_expression F^2^>2.0\s(F^2^)
_cod_data_source_file d4dt02363c2.cif
_cod_data_source_block Bn-TPEN-Cu(ClO4)2-220519S
_cod_depositor_comments 'Adding full bibliography for 7717077--7717088.cif.'
_cod_database_code 7717084

loop_
_space_group_symop_id
_space_group_symop_operation_xyz
1 +X,+Y,+Z
2 1/2+X,1/2-Y,-Z
3 -X,1/2+Y,1/2-Z
4 1/2-X,-Y,1/2+Z
5 -X,-Y,-Z
6 -1/2-X,-1/2+Y,+Z
7 +X,-1/2-Y,-1/2+Z
8 -1/2+X,+Y,-1/2-Z

loop_
_atom_site_label
_atom_site_type_symbol
_atom_site_fract_x
_atom_site_fract_y
_atom_site_fract_z
_atom_site_U_iso_or_equiv
_atom_site_adp_type
_atom_site_occupancy
_atom_site_site_symmetry_order
_atom_site_calc_flag
_atom_site_refinement_flags_posn
_atom_site_refinement_flags_adp
_atom_site_refinement_flags_occupancy
_atom_site_disorder_assembly
_atom_site_disorder_group
Cu1 Cu 0.15596(2) 0.39979(2) 0.22041(2) 0.02321(9) Uani 1 1 d . . . . .
Cl1 Cl -0.06239(4) 0.11289(3) 0.01424(3) 0.03391(14) Uani 1 1 d . . . . .
Cl2 Cl -0.02121(4) 0.20366(3) 0.29655(3) 0.03434(14) Uani 1 1 d . . . . .
O1 O 0.03562(13) 0.11268(11) 0.00800(9) 0.0446(5) Uani 1 1 d . . . . .
O2 O -0.09309(17) 0.18602(14) 0.02343(13) 0.0700(7) Uani 1 1 d . . . . .
O3 O -0.10436(18) 0.08403(14) -0.03973(11) 0.0622(6) Uani 1 1 d . . . . .
O4 O -0.08647(19) 0.07119(18) 0.06668(12) 0.0774(8) Uani 1 1 d . . . . .
O5 O -0.04520(15) 0.27860(11) 0.30557(10) 0.0486(5) Uani 1 1 d . . . . .
O6 O 0.07364(15) 0.19334(14) 0.30952(12) 0.0613(6) Uani 1 1 d . . . . .
O7 O -0.04072(18) 0.18393(13) 0.23393(10) 0.0591(6) Uani 1 1 d . . . . .
O8 O -0.07501(18) 0.15931(13) 0.33670(12) 0.0677(7) Uani 1 1 d . . . . .
N1 N 0.10605(13) 0.46540(10) 0.28602(8) 0.0283(4) Uani 1 1 d . . . . .
N2 N 0.03220(13) 0.41498(11) 0.17389(9) 0.0284(4) Uani 1 1 d . . . . .
N3 N 0.23909(13) 0.48873(10) 0.19941(8) 0.0273(4) Uani 1 1 d . . . . .
N4 N 0.20339(13) 0.34384(10) 0.29386(8) 0.0256(4) Uani 1 1 d . . . . .
N5 N 0.17728(13) 0.33056(10) 0.15339(8) 0.0270(4) Uani 1 1 d . . . . .
C1 C 0.02048(17) 0.49868(14) 0.26033(12) 0.0355(5) Uani 1 1 d . . . . .
H1A H 0.036771 0.540792 0.234460 0.043 Uiso 1 1 calc R U . . .
H1B H -0.019205 0.515725 0.294404 0.043 Uiso 1 1 calc R U . . .
C2 C -0.03096(17) 0.44369(15) 0.22206(11) 0.0346(5) Uani 1 1 d . . . . .
H2A H -0.052827 0.403809 0.248646 0.041 Uiso 1 1 calc R U . . .
H2B H -0.085099 0.466551 0.202466 0.041 Uiso 1 1 calc R U . . .
C3 C 0.17722(18) 0.52085(13) 0.29968(11) 0.0334(5) Uani 1 1 d . . . . .
H3A H 0.218891 0.502450 0.332141 0.040 Uiso 1 1 calc R U . . .
H3B H 0.146946 0.564942 0.315570 0.040 Uiso 1 1 calc R U . . .
C4 C 0.23293(16) 0.53977(12) 0.24321(10) 0.0286(4) Uani 1 1 d . . . . .
C5 C 0.27908(17) 0.60485(13) 0.23847(12) 0.0339(5) Uani 1 1 d . . . . .
H5 H 0.274067 0.640179 0.270004 0.041 Uiso 1 1 calc R U . . .
C6 C 0.33273(18) 0.61751(14) 0.18689(13) 0.0372(6) Uani 1 1 d . . . . .
H6 H 0.365594 0.661577 0.182864 0.045 Uiso 1 1 calc R U . . .
C7 C 0.33817(16) 0.56541(14) 0.14114(12) 0.0337(5) Uani 1 1 d . . . . .
H7 H 0.373899 0.573337 0.105140 0.040 Uiso 1 1 calc R U . . .
C8 C 0.29033(15) 0.50175(13) 0.14926(10) 0.0293(4) Uani 1 1 d . . . . .
H8 H 0.293832 0.465792 0.118155 0.035 Uiso 1 1 calc R U . . .
C9 C 0.08762(17) 0.42024(13) 0.34098(10) 0.0308(5) Uani 1 1 d . . . . .
H9A H 0.026501 0.397127 0.337109 0.037 Uiso 1 1 calc R U . . .
H9B H 0.087278 0.450838 0.378359 0.037 Uiso 1 1 calc R U . . .
C10 C 0.16096(16) 0.36308(13) 0.34671(10) 0.0292(5) Uani 1 1 d . . . . .
C11 C 0.1809(2) 0.32996(17) 0.40167(11) 0.0447(7) Uani 1 1 d . . . . .
H11 H 0.149558 0.343644 0.438220 0.054 Uiso 1 1 calc R U . . .
C12 C 0.2475(2) 0.27624(17) 0.40324(12) 0.0451(7) Uani 1 1 d . . . . .
H12 H 0.262689 0.253152 0.440968 0.054 Uiso 1 1 calc R U . . .
C13 C 0.29140(16) 0.25680(13) 0.34953(11) 0.0318(5) Uani 1 1 d . . . . .
H13 H 0.337346 0.220338 0.349592 0.038 Uiso 1 1 calc R U . . .
C14 C 0.26719(15) 0.29146(12) 0.29551(10) 0.0268(4) Uani 1 1 d . . . . .
H14 H 0.296714 0.277732 0.258279 0.032 Uiso 1 1 calc R U . . .
C15 C 0.01173(16) 0.34035(13) 0.15410(11) 0.0325(5) Uani 1 1 d . . . . .
H15A H -0.037831 0.340621 0.122832 0.039 Uiso 1 1 calc R U . . .
H15B H -0.009260 0.311404 0.189749 0.039 Uiso 1 1 calc R U . . .
C16 C 0.09781(17) 0.30774(12) 0.12726(10) 0.0299(5) Uani 1 1 d . . . . .
C17 C 0.0991(2) 0.25722(14) 0.08055(11) 0.0393(6) Uani 1 1 d . . . . .
H17 H 0.043304 0.241564 0.062111 0.047 Uiso 1 1 calc R U . . .
C18 C 0.1824(2) 0.22965(15) 0.06088(11) 0.0439(6) Uani 1 1 d . . . . .
H18 H 0.183907 0.193322 0.030011 0.053 Uiso 1 1 calc R U . . .
C19 C 0.2632(2) 0.25475(14) 0.08594(11) 0.0387(6) Uani 1 1 d . . . . .
H19 H 0.320953 0.237636 0.071652 0.046 Uiso 1 1 calc R U . . .
C20 C 0.25811(17) 0.30535(12) 0.13230(10) 0.0307(5) Uani 1 1 d . . . . .
H20 H 0.313509 0.323007 0.149948 0.037 Uiso 1 1 calc R U . . .
C21 C 0.04231(16) 0.46501(13) 0.11974(11) 0.0309(5) Uani 1 1 d . . . . .
H21A H 0.091773 0.446399 0.092727 0.037 Uiso 1 1 calc R U . . .
H21B H 0.061882 0.512973 0.134993 0.037 Uiso 1 1 calc R U . . .
C22 C -0.04418(16) 0.47428(13) 0.08169(11) 0.0325(5) Uani 1 1 d . . . . .
C23 C -0.10410(18) 0.53152(16) 0.09357(12) 0.0403(6) Uani 1 1 d . . . . .
H23 H -0.089896 0.565373 0.125028 0.048 Uiso 1 1 calc R U . . .
C24 C -0.1844(2) 0.53911(19) 0.05955(14) 0.0510(7) Uani 1 1 d . . . . .
H24 H -0.224774 0.578267 0.067720 0.061 Uiso 1 1 calc R U . . .
C25 C -0.2057(2) 0.4902(2) 0.01406(13) 0.0521(8) Uani 1 1 d . . . . .
H25 H -0.261936 0.494365 -0.007923 0.062 Uiso 1 1 calc R U . . .
C26 C -0.1452(2) 0.43493(19) 0.00040(13) 0.0489(7) Uani 1 1 d . . . . .
H26 H -0.158640 0.402339 -0.032152 0.059 Uiso 1 1 calc R U . . .
C27 C -0.06450(19) 0.42697(15) 0.03426(12) 0.0379(5) Uani 1 1 d . . . . .
H27 H -0.023157 0.388846 0.024765 0.045 Uiso 1 1 calc R U . . .

loop_
_atom_site_aniso_label
_atom_site_aniso_U_11
_atom_site_aniso_U_22
_atom_site_aniso_U_33
_atom_site_aniso_U_23
_atom_site_aniso_U_13
_atom_site_aniso_U_12
Cu1 0.02493(16) 0.02044(14) 0.02426(15) -0.00254(9) 0.00001(9) 0.00077(9)
Cl1 0.0308(3) 0.0379(3) 0.0330(3) -0.0016(2) -0.0015(2) -0.0052(2)
Cl2 0.0311(3) 0.0280(3) 0.0439(3) 0.0012(2) -0.0016(2) 0.0029(2)
O1 0.0340(10) 0.0497(12) 0.0500(11) -0.0062(9) 0.0063(8) -0.0057(8)
O2 0.0612(14) 0.0561(14) 0.0927(18) -0.0258(13) -0.0224(13) 0.0214(12)
O3 0.0660(15) 0.0677(15) 0.0529(13) -0.0145(11) -0.0218(11) -0.0113(12)
O4 0.0700(16) 0.103(2) 0.0592(14) 0.0326(15) 0.0067(13) -0.0246(15)
O5 0.0515(12) 0.0315(10) 0.0628(12) -0.0064(9) 0.0007(10) 0.0071(9)
O6 0.0378(11) 0.0663(15) 0.0798(16) -0.0123(13) -0.0086(11) 0.0123(10)
O7 0.0826(16) 0.0440(12) 0.0506(12) -0.0059(9) -0.0186(12) 0.0102(11)
O8 0.0800(16) 0.0475(13) 0.0756(16) 0.0085(12) 0.0251(13) -0.0112(12)
N1 0.0302(10) 0.0244(9) 0.0302(9) -0.0011(7) 0.0050(8) 0.0035(7)
N2 0.0252(9) 0.0279(9) 0.0321(9) 0.0067(7) -0.0008(8) -0.0012(7)
N3 0.0301(10) 0.0239(9) 0.0279(9) -0.0014(7) 0.0003(7) -0.0019(7)
N4 0.0263(9) 0.0240(9) 0.0264(8) -0.0021(7) 0.0009(7) 0.0004(7)
N5 0.0334(10) 0.0231(9) 0.0246(8) -0.0025(7) -0.0034(7) -0.0014(7)
C1 0.0343(13) 0.0319(12) 0.0404(12) 0.0065(10) 0.0100(10) 0.0118(10)
C2 0.0253(12) 0.0397(14) 0.0387(12) 0.0117(10) 0.0037(9) 0.0069(10)
C3 0.0415(13) 0.0252(11) 0.0334(11) -0.0081(9) 0.0035(10) -0.0011(10)
C4 0.0312(12) 0.0218(10) 0.0328(11) -0.0017(8) -0.0026(9) 0.0008(8)
C5 0.0369(13) 0.0230(11) 0.0416(13) -0.0036(9) -0.0070(11) -0.0003(9)
C6 0.0371(14) 0.0260(11) 0.0485(14) 0.0080(10) -0.0067(11) -0.0065(9)
C7 0.0296(12) 0.0354(13) 0.0359(12) 0.0103(10) -0.0034(9) -0.0030(9)
C8 0.0284(11) 0.0302(11) 0.0292(10) 0.0015(9) -0.0009(9) -0.0013(9)
C9 0.0332(12) 0.0317(11) 0.0276(10) 0.0002(9) 0.0072(9) 0.0071(9)
C10 0.0305(12) 0.0304(11) 0.0268(10) -0.0035(9) 0.0012(9) 0.0031(9)
C11 0.0529(16) 0.0556(17) 0.0256(11) 0.0016(11) 0.0046(11) 0.0198(13)
C12 0.0513(16) 0.0549(17) 0.0290(11) 0.0043(11) 0.0002(11) 0.0190(13)
C13 0.0295(12) 0.0323(12) 0.0335(11) 0.0001(9) -0.0019(9) 0.0038(9)
C14 0.0275(11) 0.0242(10) 0.0288(10) -0.0032(8) 0.0023(8) 0.0012(8)
C15 0.0310(12) 0.0297(11) 0.0369(12) 0.0090(9) -0.0078(10) -0.0092(9)
C16 0.0391(13) 0.0238(10) 0.0269(10) 0.0051(8) -0.0065(9) -0.0088(9)
C17 0.0563(16) 0.0322(12) 0.0295(11) -0.0012(9) -0.0086(11) -0.0157(11)
C18 0.0693(18) 0.0356(13) 0.0267(11) -0.0083(10) 0.0056(12) -0.0139(13)
C19 0.0561(16) 0.0315(12) 0.0286(11) -0.0036(9) 0.0102(11) -0.0014(11)
C20 0.0367(12) 0.0272(11) 0.0281(10) -0.0020(8) 0.0025(9) 0.0008(9)
C21 0.0297(12) 0.0283(11) 0.0348(11) 0.0089(9) 0.0000(9) -0.0019(9)
C22 0.0302(12) 0.0330(12) 0.0342(11) 0.0109(9) 0.0004(9) -0.0003(9)
C23 0.0404(14) 0.0443(14) 0.0363(12) 0.0086(11) 0.0011(11) 0.0074(11)
C24 0.0420(15) 0.068(2) 0.0433(15) 0.0189(14) 0.0016(12) 0.0165(14)
C25 0.0397(15) 0.074(2) 0.0430(15) 0.0227(15) -0.0078(12) -0.0027(14)
C26 0.0533(17) 0.0570(18) 0.0364(13) 0.0132(13) -0.0103(12) -0.0123(14)
C27 0.0416(14) 0.0364(13) 0.0357(12) 0.0075(10) -0.0005(11) -0.0043(11)

loop_
_atom_type_symbol
_atom_type_description
_atom_type_scat_dispersion_real
_atom_type_scat_dispersion_imag
_atom_type_scat_source
C C 0.0033 0.0016
;
International Tables for Crystallography
(Vol. C, Tables 4.2.6.8 and 6.1.1.4)
;
H H 0.0000 0.0000
;
International Tables for Crystallography
(Vol. C, Table 6.1.1.4)
;
Cl Cl 0.1484 0.1585
;
International Tables for Crystallography
(Vol. C, Tables 4.2.6.8 and 6.1.1.4)
;
Cu Cu 0.3201 1.2651
;
International Tables for Crystallography
(Vol. C, Tables 4.2.6.8 and 6.1.1.4)
;
N N 0.0061 0.0033
;
International Tables for Crystallography
(Vol. C, Tables 4.2.6.8 and 6.1.1.4)
;
O O 0.0106 0.0060
;
International Tables for Crystallography
(Vol. C, Tables 4.2.6.8 and 6.1.1.4)
;

loop_
_geom_angle_atom_site_label_1
_geom_angle_atom_site_label_2
_geom_angle_atom_site_label_3
_geom_angle
_geom_angle_site_symmetry_1
_geom_angle_site_symmetry_3
_geom_angle_publ_flag
N5 Cu1 N1 167.87(8) . . ?
N5 Cu1 N4 101.29(8) . . ?
N1 Cu1 N4 82.76(8) . . ?
N5 Cu1 N2 82.26(8) . . ?
N1 Cu1 N2 87.14(8) . . ?
N4 Cu1 N2 138.25(7) . . ?
N5 Cu1 N3 105.15(8) . . ?
N1 Cu1 N3 83.50(8) . . ?
N4 Cu1 N3 112.21(8) . . ?
N2 Cu1 N3 106.67(7) . . ?
O4 Cl1 O3 110.48(17) . . ?
O4 Cl1 O1 108.65(15) . . ?
O3 Cl1 O1 110.33(14) . . ?
O4 Cl1 O2 108.92(19) . . ?
O3 Cl1 O2 109.52(16) . . ?
O1 Cl1 O2 108.91(14) . . ?
O6 Cl2 O8 109.43(17) . . ?
O6 Cl2 O7 110.20(15) . . ?
O8 Cl2 O7 108.84(16) . . ?
O6 Cl2 O5 109.68(14) . . ?
O8 Cl2 O5 109.71(14) . . ?
O7 Cl2 O5 108.98(14) . . ?
C9 N1 C3 110.79(18) . . ?
C9 N1 C1 112.49(18) . . ?
C3 N1 C1 111.60(19) . . ?
C9 N1 Cu1 107.16(14) . . ?
C3 N1 Cu1 107.94(14) . . ?
C1 N1 Cu1 106.58(14) . . ?
C15 N2 C2 114.45(19) . . ?
C15 N2 C21 111.63(18) . . ?
C2 N2 C21 112.89(18) . . ?
C15 N2 Cu1 100.87(13) . . ?
C2 N2 Cu1 103.90(14) . . ?
C21 N2 Cu1 112.21(13) . . ?
C8 N3 C4 119.0(2) . . ?
C8 N3 Cu1 129.71(15) . . ?
C4 N3 Cu1 111.17(15) . . ?
C14 N4 C10 118.92(19) . . ?
C14 N4 Cu1 128.80(15) . . ?
C10 N4 Cu1 112.26(15) . . ?
C20 N5 C16 119.62(19) . . ?
C20 N5 Cu1 128.09(16) . . ?
C16 N5 Cu1 112.29(16) . . ?
N1 C1 C2 109.77(19) . . ?
N1 C1 H1A 109.7 . . ?
C2 C1 H1A 109.7 . . ?
N1 C1 H1B 109.7 . . ?
C2 C1 H1B 109.7 . . ?
H1A C1 H1B 108.2 . . ?
N2 C2 C1 108.75(19) . . ?
N2 C2 H2A 109.9 . . ?
C1 C2 H2A 109.9 . . ?
N2 C2 H2B 109.9 . . ?
C1 C2 H2B 109.9 . . ?
H2A C2 H2B 108.3 . . ?
N1 C3 C4 111.79(18) . . ?
N1 C3 H3A 109.3 . . ?
C4 C3 H3A 109.3 . . ?
N1 C3 H3B 109.3 . . ?
C4 C3 H3B 109.3 . . ?
H3A C3 H3B 107.9 . . ?
N3 C4 C5 121.9(2) . . ?
N3 C4 C3 116.5(2) . . ?
C5 C4 C3 121.5(2) . . ?
C4 C5 C6 118.7(2) . . ?
C4 C5 H5 120.6 . . ?
C6 C5 H5 120.6 . . ?
C5 C6 C7 119.6(2) . . ?
C5 C6 H6 120.2 . . ?
C7 C6 H6 120.2 . . ?
C8 C7 C6 118.3(2) . . ?
C8 C7 H7 120.9 . . ?
C6 C7 H7 120.9 . . ?
N3 C8 C7 122.5(2) . . ?
N3 C8 H8 118.8 . . ?
C7 C8 H8 118.8 . . ?
N1 C9 C10 109.58(18) . . ?
N1 C9 H9A 109.8 . . ?
C10 C9 H9A 109.8 . . ?
N1 C9 H9B 109.8 . . ?
C10 C9 H9B 109.8 . . ?
H9A C9 H9B 108.2 . . ?
N4 C10 C11 121.6(2) . . ?
N4 C10 C9 116.0(2) . . ?
C11 C10 C9 122.4(2) . . ?
C10 C11 C12 119.3(2) . . ?
C10 C11 H11 120.4 . . ?
C12 C11 H11 120.4 . . ?
C13 C12 C11 119.3(2) . . ?
C13 C12 H12 120.4 . . ?
C11 C12 H12 120.4 . . ?
C12 C13 C14 118.6(2) . . ?
C12 C13 H13 120.7 . . ?
C14 C13 H13 120.7 . . ?
N4 C14 C13 122.3(2) . . ?
N4 C14 H14 118.9 . . ?
C13 C14 H14 118.9 . . ?
N2 C15 C16 108.68(18) . . ?
N2 C15 H15A 110.0 . . ?
C16 C15 H15A 110.0 . . ?
N2 C15 H15B 110.0 . . ?
C16 C15 H15B 110.0 . . ?
H15A C15 H15B 108.3 . . ?
N5 C16 C17 120.5(2) . . ?
N5 C16 C15 114.9(2) . . ?
C17 C16 C15 124.6(2) . . ?
C16 C17 C18 119.3(2) . . ?
C16 C17 H17 120.3 . . ?
C18 C17 H17 120.3 . . ?
C19 C18 C17 120.1(2) . . ?
C19 C18 H18 120.0 . . ?
C17 C18 H18 120.0 . . ?
C18 C19 C20 118.3(3) . . ?
C18 C19 H19 120.9 . . ?
C20 C19 H19 120.9 . . ?
N5 C20 C19 122.1(2) . . ?
N5 C20 H20 118.9 . . ?
C19 C20 H20 118.9 . . ?
N2 C21 C22 114.53(18) . . ?
N2 C21 H21A 108.6 . . ?
C22 C21 H21A 108.6 . . ?
N2 C21 H21B 108.6 . . ?
C22 C21 H21B 108.6 . . ?
H21A C21 H21B 107.6 . . ?
C27 C22 C23 119.0(2) . . ?
C27 C22 C21 120.8(2) . . ?
C23 C22 C21 120.2(2) . . ?
C24 C23 C22 120.2(3) . . ?
C24 C23 H23 119.9 . . ?
C22 C23 H23 119.9 . . ?
C25 C24 C23 120.3(3) . . ?
C25 C24 H24 119.9 . . ?
C23 C24 H24 119.9 . . ?
C24 C25 C26 119.9(3) . . ?
C24 C25 H25 120.0 . . ?
C26 C25 H25 120.0 . . ?
C25 C26 C27 120.1(3) . . ?
C25 C26 H26 119.9 . . ?
C27 C26 H26 119.9 . . ?
C22 C27 C26 120.4(3) . . ?
C22 C27 H27 119.8 . . ?
C26 C27 H27 119.8 . . ?

loop_
_geom_bond_atom_site_label_1
_geom_bond_atom_site_label_2
_geom_bond_distance
_geom_bond_site_symmetry_2
_geom_bond_publ_flag
Cu1 N5 1.9644(18) . ?
Cu1 N1 2.0084(18) . ?
Cu1 N4 2.0235(19) . ?
Cu1 N2 2.0825(19) . ?
Cu1 N3 2.0936(19) . ?
Cl1 O4 1.420(2) . ?
Cl1 O3 1.425(2) . ?
Cl1 O1 1.431(2) . ?
Cl1 O2 1.440(2) . ?
Cl2 O6 1.420(2) . ?
Cl2 O8 1.431(2) . ?
Cl2 O7 1.436(2) . ?
Cl2 O5 1.445(2) . ?
N1 C9 1.482(3) . ?
N1 C3 1.488(3) . ?
N1 C1 1.496(3) . ?
N2 C15 1.478(3) . ?
N2 C2 1.490(3) . ?
N2 C21 1.505(3) . ?
N3 C8 1.341(3) . ?
N3 C4 1.344(3) . ?
N4 C14 1.343(3) . ?
N4 C10 1.351(3) . ?
N5 C20 1.345(3) . ?
N5 C16 1.355(3) . ?
C1 C2 1.513(4) . ?
C1 H1A 0.9900 . ?
C1 H1B 0.9900 . ?
C2 H2A 0.9900 . ?
C2 H2B 0.9900 . ?
C3 C4 1.511(3) . ?
C3 H3A 0.9900 . ?
C3 H3B 0.9900 . ?
C4 C5 1.383(3) . ?
C5 C6 1.385(4) . ?
C5 H5 0.9500 . ?
C6 C7 1.387(4) . ?
C6 H6 0.9500 . ?
C7 C8 1.380(3) . ?
C7 H7 0.9500 . ?
C8 H8 0.9500 . ?
C9 C10 1.508(3) . ?
C9 H9A 0.9900 . ?
C9 H9B 0.9900 . ?
C10 C11 1.373(3) . ?
C11 C12 1.389(4) . ?
C11 H11 0.9500 . ?
C12 C13 1.377(3) . ?
C12 H12 0.9500 . ?
C13 C14 1.383(3) . ?
C13 H13 0.9500 . ?
C14 H14 0.9500 . ?
C15 C16 1.507(4) . ?
C15 H15A 0.9900 . ?
C15 H15B 0.9900 . ?
C16 C17 1.380(3) . ?
C17 C18 1.382(4) . ?
C17 H17 0.9500 . ?
C18 C19 1.375(4) . ?
C18 H18 0.9500 . ?
C19 C20 1.378(3) . ?
C19 H19 0.9500 . ?
C20 H20 0.9500 . ?
C21 C22 1.514(3) . ?
C21 H21A 0.9900 . ?
C21 H21B 0.9900 . ?
C22 C27 1.384(4) . ?
C22 C23 1.396(4) . ?
C23 C24 1.388(4) . ?
C23 H23 0.9500 . ?
C24 C25 1.376(5) . ?
C24 H24 0.9500 . ?
C25 C26 1.382(5) . ?
C25 H25 0.9500 . ?
C26 C27 1.392(4) . ?
C26 H26 0.9500 . ?
C27 H27 0.9500 . ?

loop_
_geom_torsion_atom_site_label_1
_geom_torsion_atom_site_label_2
_geom_torsion_atom_site_label_3
_geom_torsion_atom_site_label_4
_geom_torsion
_geom_torsion_site_symmetry_1
_geom_torsion_site_symmetry_2
_geom_torsion_site_symmetry_3
_geom_torsion_site_symmetry_4
_geom_torsion_publ_flag
C9 N1 C1 C2 -79.6(2) . . . . ?
C3 N1 C1 C2 155.13(19) . . . . ?
Cu1 N1 C1 C2 37.5(2) . . . . ?
C15 N2 C2 C1 151.33(19) . . . . ?
C21 N2 C2 C1 -79.5(2) . . . . ?
Cu1 N2 C2 C1 42.3(2) . . . . ?
N1 C1 C2 N2 -55.4(2) . . . . ?
C9 N1 C3 C4 149.74(19) . . . . ?
C1 N1 C3 C4 -84.1(2) . . . . ?
Cu1 N1 C3 C4 32.7(2) . . . . ?
C8 N3 C4 C5 -1.0(3) . . . . ?
Cu1 N3 C4 C5 -177.61(18) . . . . ?
C8 N3 C4 C3 -177.7(2) . . . . ?
Cu1 N3 C4 C3 5.7(2) . . . . ?
N1 C3 C4 N3 -26.1(3) . . . . ?
N1 C3 C4 C5 157.2(2) . . . . ?
N3 C4 C5 C6 0.3(4) . . . . ?
C3 C4 C5 C6 176.8(2) . . . . ?
C4 C5 C6 C7 0.7(4) . . . . ?
C5 C6 C7 C8 -0.9(4) . . . . ?
C4 N3 C8 C7 0.8(3) . . . . ?
Cu1 N3 C8 C7 176.69(17) . . . . ?
C6 C7 C8 N3 0.1(4) . . . . ?
C3 N1 C9 C10 -80.7(2) . . . . ?
C1 N1 C9 C10 153.6(2) . . . . ?
Cu1 N1 C9 C10 36.8(2) . . . . ?
C14 N4 C10 C11 -0.6(4) . . . . ?
Cu1 N4 C10 C11 177.9(2) . . . . ?
C14 N4 C10 C9 -177.8(2) . . . . ?
Cu1 N4 C10 C9 0.7(3) . . . . ?
N1 C9 C10 N4 -25.5(3) . . . . ?
N1 C9 C10 C11 157.4(3) . . . . ?
N4 C10 C11 C12 1.2(5) . . . . ?
C9 C10 C11 C12 178.1(3) . . . . ?
C10 C11 C12 C13 -0.7(5) . . . . ?
C11 C12 C13 C14 -0.3(4) . . . . ?
C10 N4 C14 C13 -0.4(3) . . . . ?
Cu1 N4 C14 C13 -178.62(17) . . . . ?
C12 C13 C14 N4 0.8(4) . . . . ?
C2 N2 C15 C16 -157.00(18) . . . . ?
C21 N2 C15 C16 73.2(2) . . . . ?
Cu1 N2 C15 C16 -46.15(18) . . . . ?
C20 N5 C16 C17 2.0(3) . . . . ?
Cu1 N5 C16 C17 -178.04(18) . . . . ?
C20 N5 C16 C15 -179.2(2) . . . . ?
Cu1 N5 C16 C15 0.7(2) . . . . ?
N2 C15 C16 N5 33.0(3) . . . . ?
N2 C15 C16 C17 -148.3(2) . . . . ?
N5 C16 C17 C18 0.4(4) . . . . ?
C15 C16 C17 C18 -178.2(2) . . . . ?
C16 C17 C18 C19 -2.7(4) . . . . ?
C17 C18 C19 C20 2.5(4) . . . . ?
C16 N5 C20 C19 -2.2(3) . . . . ?
Cu1 N5 C20 C19 177.83(18) . . . . ?
C18 C19 C20 N5 -0.1(4) . . . . ?
C15 N2 C21 C22 63.8(3) . . . . ?
C2 N2 C21 C22 -66.8(3) . . . . ?
Cu1 N2 C21 C22 176.24(17) . . . . ?
N2 C21 C22 C27 -86.9(3) . . . . ?
N2 C21 C22 C23 93.9(3) . . . . ?
C27 C22 C23 C24 2.2(4) . . . . ?
C21 C22 C23 C24 -178.6(2) . . . . ?
C22 C23 C24 C25 0.3(4) . . . . ?
C23 C24 C25 C26 -2.7(4) . . . . ?
C24 C25 C26 C27 2.6(4) . . . . ?
C23 C22 C27 C26 -2.3(4) . . . . ?
C21 C22 C27 C26 178.6(2) . . . . ?
C25 C26 C27 C22 -0.1(4) . . . . ?
